data_4302443
loop_
_publ_author_name
'Bao-xia Dong'
'Qiang Xu'

_publ_section_title
;
Investigation of Flexible Organic Ligands in the Molybdate System: Delicate
Influence of a Peripheral Cluster Environment on the Isopolymolybdate
Frameworks
;
_journal_name_full 'Inorganic Chemistry'
_journal_page_first 5861
_journal_page_last 5873
_journal_paper_doi 10.1021/ic900128t
_journal_volume 48
_journal_year 2009
_chemical_formula_sum 'C18 H24 Mo4 N9 O16 Zn'
_chemical_formula_weight 1071.61
_chemical_name_systematic
; 
 ? 
;
_space_group_IT_number 2
_symmetry_cell_setting triclinic
_symmetry_space_group_name_Hall '-P 1'
_symmetry_space_group_name_H-M 'P -1'
_atom_sites_solution_hydrogens geom
_atom_sites_solution_primary direct
_atom_sites_solution_secondary difmap
_audit_creation_method SHELXL-97
_cell_angle_alpha 89.62(3)
_cell_angle_beta 67.54(3)
_cell_angle_gamma 74.70(3)
_cell_formula_units_Z 2
_cell_length_a 10.200(2)
_cell_length_b 12.650(3)
_cell_length_c 13.108(3)
_cell_measurement_reflns_used 6886
_cell_measurement_temperature 293(2)
_cell_measurement_theta_max 27.50
_cell_measurement_theta_min 3.05
_cell_volume 1499.2(7)
_computing_cell_refinement 'Bruker XSCANS'
_computing_data_collection 'Bruker XSCANS'
_computing_data_reduction 'Bruker SHELXTL'
_computing_molecular_graphics 'Bruker SHELXTL'
_computing_publication_material 'Bruker SHELXTL'
_computing_structure_refinement 'SHELXL-97 (Sheldrick, 1997)'
_computing_structure_solution 'SHELXS-97 (Sheldrick, 1990)'
_diffrn_ambient_temperature 293(2)
_diffrn_measured_fraction_theta_full 0.987
_diffrn_measured_fraction_theta_max 0.987
_diffrn_measurement_device_type 'Bruker P4'
_diffrn_measurement_method '\w scans'
_diffrn_radiation_monochromator graphite
_diffrn_radiation_source 'fine-focus sealed tube'
_diffrn_radiation_type MoK\a
_diffrn_radiation_wavelength 0.71073
_diffrn_reflns_av_R_equivalents 0.0228
_diffrn_reflns_av_sigmaI/netI 0.0314
_diffrn_reflns_limit_h_max 11
_diffrn_reflns_limit_h_min -13
_diffrn_reflns_limit_k_max 16
_diffrn_reflns_limit_k_min -16
_diffrn_reflns_limit_l_max 17
_diffrn_reflns_limit_l_min -16
_diffrn_reflns_number 14775
_diffrn_reflns_theta_full 27.50
_diffrn_reflns_theta_max 27.50
_diffrn_reflns_theta_min 3.05
_diffrn_standards_decay_% 0
_diffrn_standards_interval_count 0
_diffrn_standards_interval_time .
_diffrn_standards_number 0
_exptl_absorpt_coefficient_mu 2.505
_exptl_absorpt_correction_T_max 0.548
_exptl_absorpt_correction_T_min 0.501
_exptl_absorpt_correction_type none
_exptl_absorpt_process_details none
_exptl_crystal_colour colorless
_exptl_crystal_density_diffrn 2.374
_exptl_crystal_density_method 'not measured'
_exptl_crystal_description block
_exptl_crystal_F_000 1042
_exptl_crystal_size_max 0.28
_exptl_crystal_size_mid 0.27
_exptl_crystal_size_min 0.24
_refine_diff_density_max 0.790
_refine_diff_density_min -0.827
_refine_diff_density_rms 0.190
_refine_ls_extinction_method none
_refine_ls_goodness_of_fit_ref 1.121
_refine_ls_hydrogen_treatment mixed
_refine_ls_matrix_type full
_refine_ls_number_parameters 513
_refine_ls_number_reflns 6802
_refine_ls_number_restraints 0
_refine_ls_restrained_S_all 1.121
_refine_ls_R_factor_all 0.0386
_refine_ls_R_factor_gt 0.0279
_refine_ls_shift/su_max 0.001
_refine_ls_shift/su_mean 0.000
_refine_ls_structure_factor_coef Fsqd
_refine_ls_weighting_details 'calc w=1/[\s^2^(Fo^2^)+(0.0683P)^2^+0.0000P] where P=(Fo^2^+2Fc^2^)/3'
_refine_ls_weighting_scheme calc
_refine_ls_wR_factor_gt 0.0856
_refine_ls_wR_factor_ref 0.1061
_reflns_number_gt 5645
_reflns_number_total 6886
_reflns_threshold_expression >2sigma(I)
_cod_data_source_file ic900128t_si_002_08.cif
_cod_data_source_block compound8
_cod_depositor_comments
;
The following automatic conversions were performed:
'_symmetry_cell_setting' value 'Triclinic' changed to 'triclinic'
according to '/home/saulius/struct/CIF-dictionaries/cif_core.dic'
dictionary named 'cif_core.dic' version 2.4.1 from 2010-06-29.

Automatic conversion script
Id: cif_fix_enum 1527 2010-12-29 10:47:43Z saulius 
;
_cod_original_cell_volume 1499.2(5)
_cod_database_code 4302443

loop_
_symmetry_equiv_pos_as_xyz
'x, y, z'
'-x, -y, -z'

loop_
_atom_site_label
_atom_site_type_symbol
_atom_site_fract_x
_atom_site_fract_y
_atom_site_fract_z
_atom_site_U_iso_or_equiv
_atom_site_adp_type
_atom_site_occupancy
_atom_site_symmetry_multiplicity
_atom_site_calc_flag
_atom_site_refinement_flags
_atom_site_disorder_assembly
_atom_site_disorder_group
Mo1 Mo 0.07194(4) 1.15380(3) 0.69549(3) 0.02643(10) Uani 1 1 d . . .
Mo2 Mo -0.19295(3) 1.03644(3) 0.73129(2) 0.01828(9) Uani 1 1 d . . .
Mo3 Mo 0.29604(4) 0.96985(3) 0.48744(3) 0.02161(10) Uani 1 1 d . . .
Mo4 Mo 0.03467(3) 0.85884(2) 0.52295(2) 0.01605(9) Uani 1 1 d . . .
Zn1 Zn -0.17554(5) 0.80948(4) 0.93338(4) 0.02540(12) Uani 1 1 d . . .
O1W O -0.4043(4) 0.8807(3) 0.9631(3) 0.0355(8) Uani 1 1 d . . .
H1B H -0.429(5) 0.913(4) 0.911(4) 0.022(11) Uiso 1 1 d . . .
H1C H -0.444(5) 0.899(4) 1.008(4) 0.011(14) Uiso 1 1 d . . .
O1 O 0.0916(3) 0.7737(2) 0.6063(2) 0.0262(6) Uani 1 1 d . . .
O2W O -0.2135(4) 0.9404(3) 1.0467(3) 0.0407(8) Uani 1 1 d . . .
H2C H -0.188(6) 0.890(5) 1.095(5) 0.049 Uiso 1 1 d . . .
H2B H -0.280(6) 0.981(4) 1.084(4) 0.028(14) Uiso 1 1 d . . .
O2 O -0.1740(3) 0.9252(2) 0.6168(2) 0.0177(5) Uani 1 1 d . . .
O3 O 0.0079(3) 0.7723(2) 0.4343(2) 0.0219(5) Uani 1 1 d . . .
O3W O 0.4699(4) 0.9166(3) 0.8016(3) 0.0392(8) Uani 1 1 d . . .
H3D H 0.417(6) 0.884(4) 0.780(4) 0.028(13) Uiso 1 1 d . . .
H3C H 0.581(10) 0.941(8) 0.732(7) 0.13(3) Uiso 1 1 d . . .
O4 O -0.1337(3) 0.9401(2) 0.8088(2) 0.0253(6) Uani 1 1 d . . .
O5 O -0.1350(3) 1.1591(2) 0.7593(2) 0.0258(6) Uani 1 1 d . . .
O6 O 0.0417(3) 1.0096(2) 0.58838(19) 0.0173(5) Uani 1 1 d . . .
O7 O 0.2226(3) 0.8735(2) 0.4152(2) 0.0195(5) Uani 1 1 d . . .
O8 O -0.3784(3) 1.0838(3) 0.8062(2) 0.0291(6) Uani 1 1 d . . .
O9 O 0.4597(3) 0.9621(3) 0.3796(3) 0.0340(7) Uani 1 1 d . . .
O10 O 0.1217(4) 1.0653(3) 0.7820(3) 0.0445(9) Uani 1 1 d . . .
O11 O 0.3400(4) 0.8817(3) 0.5745(3) 0.0366(7) Uani 1 1 d . . .
O12 O 0.2506(3) 1.1101(3) 0.5650(2) 0.0278(6) Uani 1 1 d . . .
O13 O 0.0698(4) 1.2789(3) 0.7429(3) 0.0446(9) Uani 1 1 d . . .
N1 N -0.2358(4) 0.7033(3) 1.0576(3) 0.0330(8) Uani 1 1 d . . .
N2 N -0.2970(4) 0.6323(3) 1.2135(3) 0.0308(8) Uani 1 1 d . . .
N3 N -0.2137(5) 0.5459(4) 1.1356(3) 0.0489(11) Uani 1 1 d . . .
N4 N -0.1644(4) 0.6446(3) 0.6527(3) 0.0270(7) Uani 1 1 d . . .
N5 N -0.0522(5) 0.5682(3) 0.6628(3) 0.0419(10) Uani 1 1 d . . .
N6 N -0.1514(4) 0.7043(3) 0.8022(3) 0.0278(7) Uani 1 1 d . . .
N7 N 0.0475(4) 0.7699(3) 0.9083(3) 0.0293(7) Uani 1 1 d . . .
N8 N 0.2778(4) 0.7861(3) 0.8414(3) 0.0329(8) Uani 1 1 d . . .
N9 N 0.2451(4) 0.7453(3) 0.9413(3) 0.0250(7) Uani 1 1 d . . .
C1 C -0.3088(5) 0.7249(4) 1.1669(4) 0.0295(9) Uani 1 1 d . . .
H1A H -0.373(5) 0.786(4) 1.210(3) 0.015(10) Uiso 1 1 d . . .
C2 C -0.1811(6) 0.5916(4) 1.0431(4) 0.0472(13) Uani 1 1 d . . .
H2A H -0.1256 0.5517 0.9738 0.057 Uiso 1 1 calc R . .
C3 C -0.3552(6) 0.6150(5) 1.3321(4) 0.0371(11) Uani 1 1 d . . .
H3B H -0.389(6) 0.712(5) 1.369(4) 0.045(15) Uiso 1 1 d . . .
H3A H -0.266(5) 0.578(4) 1.348(3) 0.019(10) Uiso 1 1 d . . .
C4 C -0.5328(5) 0.4502(4) 0.6420(3) 0.0275(8) Uani 1 1 d . . .
C5 C -0.3885(5) 0.3982(4) 0.6239(4) 0.0309(9) Uani 1 1 d . . .
H5A H -0.361(6) 0.306(5) 0.628(4) 0.044(14) Uiso 1 1 d . . .
C6 C -0.2836(5) 0.4574(4) 0.5973(4) 0.0315(9) Uani 1 1 d . . .
H6A H -0.1856 0.4213 0.5837 0.038 Uiso 1 1 calc R . .
C7 C -0.3264(4) 0.5701(3) 0.5910(3) 0.0240(8) Uani 1 1 d . . .
C8 C -0.4722(5) 0.6232(4) 0.6104(3) 0.0294(9) Uani 1 1 d . . .
H8A H -0.449(7) 0.706(6) 0.593(5) 0.067(19) Uiso 1 1 d . . .
C9 C -0.5764(5) 0.5631(4) 0.6362(3) 0.0307(9) Uani 1 1 d . . .
H9A H -0.671(7) 0.619(5) 0.645(4) 0.052(16) Uiso 1 1 d . . .
C10 C -0.2120(5) 0.6348(4) 0.5614(3) 0.0330(10) Uani 1 1 d . . .
H10B H -0.101(5) 0.609(4) 0.490(3) 0.023(11) Uiso 1 1 d . . .
H10A H -0.201(6) 0.708(5) 0.519(4) 0.049(15) Uiso 1 1 d . . .
C11 C -0.0452(6) 0.6077(4) 0.7533(4) 0.0405(11) Uani 1 1 d . . .
H11A H 0.0251 0.5730 0.7808 0.049 Uiso 1 1 calc R . .
C12 C -0.2220(4) 0.7246(3) 0.7349(3) 0.0242(8) Uani 1 1 d . . .
H12A H -0.286(4) 0.788(3) 0.737(3) 0.002(8) Uiso 1 1 d . . .
C13 C 0.1108(5) 0.7366(4) 0.9792(4) 0.0318(9) Uani 1 1 d . . .
H13A H 0.074(7) 0.710(5) 1.053(5) 0.061(18) Uiso 1 1 d . . .
C14 C 0.1558(5) 0.8005(4) 0.8247(4) 0.0311(9) Uani 1 1 d . . .
H14A H 0.138(6) 0.857(5) 0.764(4) 0.051(16) Uiso 1 1 d . . .
C15 C 0.3519(5) 0.7274(4) 0.9943(4) 0.0344(10) Uani 1 1 d . . .
H15B H 0.425(5) 0.771(3) 0.950(3) 0.016(10) Uiso 1 1 d . . .
H15A H 0.310(7) 0.778(5) 1.063(5) 0.054(17) Uiso 1 1 d . . .
C16 C 0.4259(5) 0.6087(4) 0.9964(3) 0.0284(9) Uani 1 1 d . . .
C17 C 0.4051(6) 0.5666(5) 1.0966(4) 0.0506(15) Uani 1 1 d . . .
H17A H 0.308(8) 0.604(6) 1.171(6) 0.09(2) Uiso 1 1 d . . .
C18 C 0.5219(7) 0.5417(5) 0.8995(4) 0.0552(17) Uani 1 1 d . . .
H18A H 0.5375 0.5695 0.8313 0.13(4) Uiso 1 1 calc R . .

loop_
_atom_site_aniso_label
_atom_site_aniso_U_11
_atom_site_aniso_U_22
_atom_site_aniso_U_33
_atom_site_aniso_U_23
_atom_site_aniso_U_13
_atom_site_aniso_U_12
Mo1 0.0318(2) 0.0360(2) 0.01979(17) 0.00426(14) -0.01439(15) -0.01669(16)
Mo2 0.01869(17) 0.02173(17) 0.01301(15) 0.00268(12) -0.00482(12) -0.00560(13)
Mo3 0.01751(17) 0.02765(19) 0.02358(17) 0.00736(13) -0.01185(13) -0.00714(13)
Mo4 0.01678(17) 0.01598(16) 0.01513(15) 0.00369(11) -0.00649(12) -0.00395(12)
Zn1 0.0228(2) 0.0315(3) 0.0211(2) 0.00127(18) -0.00899(18) -0.00596(19)
O1W 0.0218(17) 0.052(2) 0.0264(18) 0.0037(17) -0.0056(15) -0.0069(15)
O1 0.0297(16) 0.0251(14) 0.0230(13) 0.0084(11) -0.0114(12) -0.0047(12)
O2W 0.036(2) 0.047(2) 0.0348(18) -0.0094(16) -0.0190(16) 0.0018(17)
O2 0.0157(12) 0.0205(13) 0.0167(11) 0.0047(10) -0.0059(10) -0.0054(10)
O3 0.0264(14) 0.0205(13) 0.0211(12) 0.0025(10) -0.0096(11) -0.0101(11)
O3W 0.0311(18) 0.047(2) 0.0404(18) 0.0095(16) -0.0128(15) -0.0146(16)
O4 0.0289(15) 0.0292(15) 0.0194(12) 0.0051(11) -0.0105(12) -0.0093(12)
O5 0.0301(15) 0.0252(14) 0.0199(12) -0.0017(11) -0.0074(11) -0.0081(12)
O6 0.0193(13) 0.0189(13) 0.0140(11) 0.0036(9) -0.0067(10) -0.0062(10)
O7 0.0177(13) 0.0193(13) 0.0190(12) 0.0036(10) -0.0068(10) -0.0019(10)
O8 0.0240(15) 0.0327(16) 0.0241(13) 0.0019(12) -0.0052(12) -0.0039(12)
O9 0.0192(15) 0.0493(19) 0.0371(16) 0.0116(14) -0.0134(13) -0.0125(13)
O10 0.050(2) 0.063(2) 0.0320(16) 0.0174(16) -0.0266(16) -0.0200(18)
O11 0.0367(18) 0.0415(19) 0.0348(16) 0.0139(14) -0.0208(15) -0.0060(15)
O12 0.0257(15) 0.0373(17) 0.0289(14) 0.0068(12) -0.0147(12) -0.0168(13)
O13 0.056(2) 0.047(2) 0.0416(18) -0.0019(16) -0.0218(17) -0.0295(18)
N1 0.031(2) 0.040(2) 0.0243(16) 0.0091(15) -0.0071(15) -0.0102(17)
N2 0.0308(19) 0.042(2) 0.0216(16) 0.0096(15) -0.0075(14) -0.0183(17)
N3 0.056(3) 0.036(2) 0.034(2) 0.0074(17) -0.001(2) -0.004(2)
N4 0.0315(19) 0.0291(18) 0.0227(16) 0.0003(14) -0.0098(14) -0.0132(15)
N5 0.041(2) 0.034(2) 0.043(2) -0.0073(18) -0.0157(19) -0.0005(18)
N6 0.0289(18) 0.0281(18) 0.0241(16) 0.0024(14) -0.0079(14) -0.0081(15)
N7 0.0269(18) 0.034(2) 0.0254(16) 0.0057(14) -0.0106(14) -0.0065(15)
N8 0.0292(19) 0.045(2) 0.0251(17) 0.0064(16) -0.0110(15) -0.0112(17)
N9 0.0256(17) 0.0253(17) 0.0246(16) 0.0037(13) -0.0135(14) -0.0028(14)
C1 0.025(2) 0.035(2) 0.028(2) 0.0055(18) -0.0079(17) -0.0111(18)
C2 0.052(3) 0.040(3) 0.030(2) 0.005(2) 0.001(2) -0.009(2)
C3 0.043(3) 0.053(3) 0.024(2) 0.013(2) -0.0121(19) -0.028(2)
C4 0.032(2) 0.035(2) 0.0172(17) 0.0045(16) -0.0076(16) -0.0151(18)
C5 0.033(2) 0.023(2) 0.033(2) 0.0056(17) -0.0087(18) -0.0085(18)
C6 0.026(2) 0.031(2) 0.032(2) 0.0021(17) -0.0082(17) -0.0044(17)
C7 0.032(2) 0.026(2) 0.0156(16) 0.0040(15) -0.0084(16) -0.0132(17)
C8 0.042(3) 0.022(2) 0.0228(18) 0.0028(15) -0.0124(18) -0.0071(18)
C9 0.028(2) 0.035(2) 0.0235(19) 0.0042(17) -0.0076(17) -0.0037(19)
C10 0.045(3) 0.039(3) 0.0203(18) 0.0050(18) -0.0116(19) -0.023(2)
C11 0.044(3) 0.035(2) 0.040(2) -0.007(2) -0.022(2) 0.002(2)
C12 0.022(2) 0.024(2) 0.0279(19) 0.0039(16) -0.0087(16) -0.0089(16)
C13 0.031(2) 0.038(2) 0.028(2) 0.0113(18) -0.0130(18) -0.0099(19)
C14 0.029(2) 0.043(3) 0.027(2) 0.0098(18) -0.0142(18) -0.0127(19)
C15 0.034(2) 0.040(3) 0.036(2) 0.003(2) -0.024(2) -0.006(2)
C16 0.023(2) 0.033(2) 0.0281(19) 0.0005(17) -0.0143(17) 0.0009(17)
C17 0.057(3) 0.049(3) 0.0180(19) -0.005(2) -0.008(2) 0.020(3)
C18 0.070(4) 0.049(3) 0.021(2) 0.010(2) -0.011(2) 0.014(3)

loop_
_atom_type_symbol
_atom_type_description
_atom_type_scat_dispersion_real
_atom_type_scat_dispersion_imag
_atom_type_scat_source
C C 0.0033 0.0016 'International Tables Vol C Tables 4.2.6.8 and 6.1.1.4'
H H 0.0000 0.0000 'International Tables Vol C Tables 4.2.6.8 and 6.1.1.4'
N N 0.0061 0.0033 'International Tables Vol C Tables 4.2.6.8 and 6.1.1.4'
O O 0.0106 0.0060 'International Tables Vol C Tables 4.2.6.8 and 6.1.1.4'
Zn Zn 0.2839 1.4301 'International Tables Vol C Tables 4.2.6.8 and 6.1.1.4'
Mo Mo -1.6832 0.6857 'International Tables Vol C Tables 4.2.6.8 and 6.1.1.4'

loop_
_geom_angle_atom_site_label_1
_geom_angle_atom_site_label_2
_geom_angle_atom_site_label_3
_geom_angle
_geom_angle_site_symmetry_1
_geom_angle_site_symmetry_3
_geom_angle_publ_flag
O13 Mo1 O10 104.82(18) . . ?
O13 Mo1 O12 104.06(16) . . ?
O10 Mo1 O12 99.57(16) . . ?
O13 Mo1 O5 102.48(16) . . ?
O10 Mo1 O5 95.61(16) . . ?
O12 Mo1 O5 144.74(11) . . ?
O13 Mo1 O3 91.49(14) . 2_576 ?
O10 Mo1 O3 163.40(15) . 2_576 ?
O12 Mo1 O3 78.99(11) . 2_576 ?
O5 Mo1 O3 77.52(11) . 2_576 ?
O13 Mo1 O6 161.40(14) . . ?
O10 Mo1 O6 93.65(14) . . ?
O12 Mo1 O6 74.38(11) . . ?
O5 Mo1 O6 73.04(11) . . ?
O3 Mo1 O6 69.95(9) 2_576 . ?
O8 Mo2 O4 103.52(14) . . ?
O8 Mo2 O5 99.71(14) . . ?
O4 Mo2 O5 103.99(13) . . ?
O8 Mo2 O2 103.86(13) . . ?
O4 Mo2 O2 94.19(12) . . ?
O5 Mo2 O2 145.84(11) . . ?
O8 Mo2 O7 89.63(12) . 2_576 ?
O4 Mo2 O7 162.90(11) . 2_576 ?
O5 Mo2 O7 84.13(11) . 2_576 ?
O2 Mo2 O7 71.76(10) . 2_576 ?
O8 Mo2 O6 161.34(12) . . ?
O4 Mo2 O6 95.10(12) . . ?
O5 Mo2 O6 76.67(11) . . ?
O2 Mo2 O6 73.06(10) . . ?
O7 Mo2 O6 71.85(9) 2_576 . ?
O11 Mo3 O9 105.36(16) . . ?
O11 Mo3 O12 102.60(15) . . ?
O9 Mo3 O12 102.63(15) . . ?
O11 Mo3 O7 98.08(14) . . ?
O9 Mo3 O7 98.40(14) . . ?
O12 Mo3 O7 145.21(11) . . ?
O11 Mo3 O6 94.37(14) . . ?
O9 Mo3 O6 159.52(12) . . ?
O12 Mo3 O6 77.76(11) . . ?
O7 Mo3 O6 73.01(10) . . ?
O11 Mo3 O2 163.60(13) . 2_576 ?
O9 Mo3 O2 88.14(12) . 2_576 ?
O12 Mo3 O2 82.97(11) . 2_576 ?
O7 Mo3 O2 70.27(10) . 2_576 ?
O6 Mo3 O2 71.51(9) . 2_576 ?
O11 Mo3 Mo4 85.53(12) . . ?
O9 Mo3 Mo4 133.53(11) . . ?
O12 Mo3 Mo4 119.16(9) . . ?
O7 Mo3 Mo4 35.18(8) . . ?
O6 Mo3 Mo4 41.40(6) . . ?
O2 Mo3 Mo4 78.35(7) 2_576 . ?
O1 Mo4 O3 104.02(14) . . ?
O1 Mo4 O7 101.40(13) . . ?
O3 Mo4 O7 95.83(12) . . ?
O1 Mo4 O2 101.94(13) . . ?
O3 Mo4 O2 96.95(12) . . ?
O7 Mo4 O2 149.71(11) . . ?
O1 Mo4 O6 99.27(12) . . ?
O3 Mo4 O6 156.69(11) . . ?
O7 Mo4 O6 78.60(11) . . ?
O2 Mo4 O6 78.83(11) . . ?
O1 Mo4 O6 175.50(12) . 2_576 ?
O3 Mo4 O6 80.45(11) . 2_576 ?
O7 Mo4 O6 77.37(10) . 2_576 ?
O2 Mo4 O6 77.84(10) . 2_576 ?
O6 Mo4 O6 76.26(10) . 2_576 ?
O1 Mo4 Mo3 89.94(11) . . ?
O3 Mo4 Mo3 131.86(9) . . ?
O7 Mo4 Mo3 36.03(7) . . ?
O2 Mo4 Mo3 125.29(8) . . ?
O6 Mo4 Mo3 46.48(7) . . ?
O6 Mo4 Mo3 86.58(7) 2_576 . ?
N6 Zn1 O2W 168.27(15) . . ?
N6 Zn1 N7 97.35(14) . . ?
O2W Zn1 N7 87.67(15) . . ?
N6 Zn1 N1 96.23(14) . . ?
O2W Zn1 N1 93.72(16) . . ?
N7 Zn1 N1 96.44(15) . . ?
N6 Zn1 O1W 90.14(15) . . ?
O2W Zn1 O1W 83.65(15) . . ?
N7 Zn1 O1W 169.53(15) . . ?
N1 Zn1 O1W 89.97(15) . . ?
N6 Zn1 O4 87.21(12) . . ?
O2W Zn1 O4 82.32(13) . . ?
N7 Zn1 O4 88.29(13) . . ?
N1 Zn1 O4 173.72(13) . . ?
O1W Zn1 O4 84.76(13) . . ?
Zn1 O1W H1B 120(3) . . ?
Zn1 O1W H1C 116(5) . . ?
H1B O1W H1C 116(6) . . ?
Zn1 O2W H2C 91(3) . . ?
Zn1 O2W H2B 133(4) . . ?
H2C O2W H2B 103(5) . . ?
Mo4 O2 Mo2 109.82(12) . . ?
Mo4 O2 Mo3 110.15(11) . 2_576 ?
Mo2 O2 Mo3 103.39(11) . 2_576 ?
Mo4 O3 Mo1 118.76(14) . 2_576 ?
H3D O3W H3C 122(5) . . ?
Mo2 O4 Zn1 150.80(16) . . ?
Mo2 O5 Mo1 119.42(15) . . ?
Mo4 O6 Mo3 92.12(10) . . ?
Mo4 O6 Mo2 92.04(10) . . ?
Mo3 O6 Mo2 163.79(12) . . ?
Mo4 O6 Mo4 103.74(10) . 2_576 ?
Mo3 O6 Mo4 97.73(10) . 2_576 ?
Mo2 O6 Mo4 96.48(9) . 2_576 ?
Mo4 O6 Mo1 165.43(12) . . ?
Mo3 O6 Mo1 85.52(9) . . ?
Mo2 O6 Mo1 86.53(8) . . ?
Mo4 O6 Mo1 90.82(9) 2_576 . ?
Mo4 O7 Mo3 108.79(12) . . ?
Mo4 O7 Mo2 111.50(11) . 2_576 ?
Mo3 O7 Mo2 105.10(12) . 2_576 ?
Mo3 O12 Mo1 117.09(15) . . ?
C1 N1 C2 103.1(4) . . ?
C1 N1 Zn1 130.7(3) . . ?
C2 N1 Zn1 125.2(3) . . ?
C1 N2 N3 110.3(4) . . ?
C1 N2 C3 129.3(4) . . ?
N3 N2 C3 120.3(4) . . ?
C2 N3 N2 103.3(4) . . ?
C12 N4 N5 110.5(3) . . ?
C12 N4 C10 127.4(4) . . ?
N5 N4 C10 122.1(4) . . ?
C11 N5 N4 103.1(4) . . ?
C12 N6 C11 103.0(4) . . ?
C12 N6 Zn1 127.2(3) . . ?
C11 N6 Zn1 128.9(3) . . ?
C13 N7 C14 102.6(4) . . ?
C13 N7 Zn1 129.3(3) . . ?
C14 N7 Zn1 126.0(3) . . ?
C14 N8 N9 103.1(4) . . ?
C13 N9 N8 110.2(3) . . ?
C13 N9 C15 130.0(4) . . ?
N8 N9 C15 119.6(4) . . ?
N2 C1 N1 109.5(4) . . ?
N2 C1 H1A 117(3) . . ?
N1 C1 H1A 133(3) . . ?
N3 C2 N1 113.7(4) . . ?
N3 C2 H2A 123.1 . . ?
N1 C2 H2A 123.1 . . ?
N2 C3 C4 111.4(3) . 2_467 ?
N2 C3 H3B 97(3) . . ?
C4 C3 H3B 123(3) 2_467 . ?
N2 C3 H3A 106(2) . . ?
C4 C3 H3A 114(3) 2_467 . ?
H3B C3 H3A 105(3) . . ?
C5 C4 C9 119.9(4) . . ?
C5 C4 C3 120.2(4) . 2_467 ?
C9 C4 C3 119.9(4) . 2_467 ?
C4 C5 C6 120.5(4) . . ?
C4 C5 H5A 115(3) . . ?
C6 C5 H5A 124(3) . . ?
C7 C6 C5 119.8(4) . . ?
C7 C6 H6A 120.1 . . ?
C5 C6 H6A 120.1 . . ?
C8 C7 C6 119.8(4) . . ?
C8 C7 C10 120.3(4) . . ?
C6 C7 C10 119.9(4) . . ?
C7 C8 C9 120.0(4) . . ?
C7 C8 H8A 93(3) . . ?
C9 C8 H8A 147(3) . . ?
C4 C9 C8 119.9(4) . . ?
C4 C9 H9A 135(3) . . ?
C8 C9 H9A 105(3) . . ?
N4 C10 C7 111.3(3) . . ?
N4 C10 H10B 100(2) . . ?
C7 C10 H10B 125(2) . . ?
N4 C10 H10A 105(3) . . ?
C7 C10 H10A 134(3) . . ?
H10B C10 H10A 74(3) . . ?
N5 C11 N6 113.2(4) . . ?
N5 C11 H11A 123.4 . . ?
N6 C11 H11A 123.4 . . ?
N4 C12 N6 110.1(4) . . ?
N4 C12 H12A 124(2) . . ?
N6 C12 H12A 125(2) . . ?
N9 C13 N7 110.6(4) . . ?
N9 C13 H13A 117(4) . . ?
N7 C13 H13A 132(4) . . ?
N8 C14 N7 113.4(4) . . ?
N8 C14 H14A 118(3) . . ?
N7 C14 H14A 126(3) . . ?
N9 C15 C16 114.3(4) . . ?
N9 C15 H15B 104(2) . . ?
C16 C15 H15B 114(2) . . ?
N9 C15 H15A 110(3) . . ?
C16 C15 H15A 119(3) . . ?
H15B C15 H15A 93(4) . . ?
C17 C16 C18 119.0(4) . . ?
C17 C16 C15 119.6(4) . . ?
C18 C16 C15 121.3(4) . . ?
C16 C17 C18 120.5(4) . 2_667 ?
C16 C17 H17A 122(4) . . ?
C18 C17 H17A 115(4) 2_667 . ?
C16 C18 C17 120.5(4) . 2_667 ?
C16 C18 H18A 119.8 . . ?
C17 C18 H18A 119.8 2_667 . ?

loop_
_geom_bond_atom_site_label_1
_geom_bond_atom_site_label_2
_geom_bond_distance
_geom_bond_site_symmetry_2
_geom_bond_publ_flag
Mo1 O13 1.696(3) . ?
Mo1 O10 1.709(3) . ?
Mo1 O12 1.911(3) . ?
Mo1 O5 1.933(3) . ?
Mo1 O3 2.251(3) 2_576 ?
Mo1 O6 2.461(3) . ?
Mo2 O8 1.701(3) . ?
Mo2 O4 1.716(3) . ?
Mo2 O5 1.884(3) . ?
Mo2 O2 1.983(3) . ?
Mo2 O7 2.304(3) 2_576 ?
Mo2 O6 2.347(3) . ?
Mo3 O11 1.690(3) . ?
Mo3 O9 1.706(3) . ?
Mo3 O12 1.904(3) . ?
Mo3 O7 1.995(3) . ?
Mo3 O6 2.330(3) . ?
Mo3 O2 2.363(3) 2_576 ?
Mo3 Mo4 3.2116(9) . ?
Mo4 O1 1.683(3) . ?
Mo4 O3 1.744(3) . ?
Mo4 O7 1.954(3) . ?
Mo4 O2 1.954(3) . ?
Mo4 O6 2.125(3) . ?
Mo4 O6 2.379(3) 2_576 ?
Zn1 N6 2.079(3) . ?
Zn1 O2W 2.087(4) . ?
Zn1 N7 2.089(4) . ?
Zn1 N1 2.115(4) . ?
Zn1 O1W 2.146(4) . ?
Zn1 O4 2.320(3) . ?
O1W H1B 0.88(5) . ?
O1W H1C 0.58(4) . ?
O2W H2C 0.95(6) . ?
O2W H2B 0.73(5) . ?
O2 Mo3 2.363(3) 2_576 ?
O3 Mo1 2.251(3) 2_576 ?
O3W H3D 0.88(5) . ?
O3W H3C 1.27(10) . ?
O6 Mo4 2.379(3) 2_576 ?
O7 Mo2 2.304(3) 2_576 ?
N1 C1 1.329(5) . ?
N1 C2 1.359(7) . ?
N2 C1 1.317(6) . ?
N2 N3 1.349(5) . ?
N2 C3 1.476(5) . ?
N3 C2 1.303(6) . ?
N4 C12 1.322(5) . ?
N4 N5 1.338(5) . ?
N4 C10 1.471(5) . ?
N5 C11 1.325(6) . ?
N6 C12 1.322(5) . ?
N6 C11 1.364(6) . ?
N7 C13 1.330(5) . ?
N7 C14 1.366(6) . ?
N8 C14 1.311(5) . ?
N8 N9 1.357(5) . ?
N9 C13 1.301(6) . ?
N9 C15 1.473(5) . ?
C1 H1A 0.89(4) . ?
C2 H2A 0.9300 . ?
C3 C4 1.517(6) 2_467 ?
C3 H3B 1.23(6) . ?
C3 H3A 1.00(4) . ?
C4 C5 1.372(6) . ?
C4 C9 1.389(6) . ?
C4 C3 1.517(6) 2_467 ?
C5 C6 1.400(6) . ?
C5 H5A 1.14(6) . ?
C6 C7 1.388(6) . ?
C6 H6A 0.9300 . ?
C7 C8 1.383(6) . ?
C7 C10 1.528(6) . ?
C8 C9 1.403(7) . ?
C8 H8A 1.13(7) . ?
C9 H9A 1.00(6) . ?
C10 H10B 1.12(4) . ?
C10 H10A 1.09(6) . ?
C11 H11A 0.9300 . ?
C12 H12A 0.88(4) . ?
C13 H13A 0.98(6) . ?
C14 H14A 1.10(6) . ?
C15 C16 1.497(6) . ?
C15 H15B 1.04(4) . ?
C15 H15A 0.99(6) . ?
C16 C17 1.375(6) . ?
C16 C18 1.384(6) . ?
C17 C18 1.387(7) 2_667 ?
C17 H17A 1.09(8) . ?
C18 C17 1.387(7) 2_667 ?
C18 H18A 0.9300 . ?
